data_4029114
loop_
_publ_author_name
'Gai, Sinan'
'Zhang, Qing'
'Hu, Xiangdong'

_publ_section_title
;
 Total synthesis of asterredione.
;
_journal_issue 5
_journal_name_full 'The Journal of organic chemistry'
_journal_page_first 2111
_journal_page_last 2114
_journal_paper_doi 10.1021/jo4028177
_journal_volume 79
_journal_year 2014
_chemical_formula_sum 'C24 H18 N2 O5'
_chemical_formula_weight 414.40
_chemical_name_systematic
; 
 ? 
;
_space_group_IT_number 14
_symmetry_cell_setting monoclinic
_symmetry_space_group_name_Hall '-P 2ybc'
_symmetry_space_group_name_H-M 'P 1 21/c 1'
_atom_sites_solution_hydrogens geom
_atom_sites_solution_primary direct
_atom_sites_solution_secondary difmap
_audit_creation_method SHELXL-97
_cell_angle_alpha 90.00
_cell_angle_beta 103.334(4)
_cell_angle_gamma 90.00
_cell_formula_units_Z 4
_cell_length_a 9.8848(19)
_cell_length_b 10.654(2)
_cell_length_c 19.076(4)
_cell_measurement_reflns_used 544
_cell_measurement_temperature 296(2)
_cell_measurement_theta_max 18.15
_cell_measurement_theta_min 2.88
_cell_volume 1954.8(7)
_computing_cell_refinement 'Bruker SAINT'
_computing_data_collection 'Bruker APEX2'
_computing_data_reduction 'Bruker SAINT'
_computing_molecular_graphics 'Bruker SHELXTL'
_computing_publication_material 'Bruker SHELXTL'
_computing_structure_refinement 'SHELXL-97 (Sheldrick, 2008)'
_computing_structure_solution 'SHELXS-97 (Sheldrick, 2008)'
_diffrn_ambient_temperature 296(2)
_diffrn_measured_fraction_theta_full 0.999
_diffrn_measured_fraction_theta_max 0.999
_diffrn_measurement_device_type 'Bruker APEX-II CCD'
_diffrn_measurement_method '\f and \w scans'
_diffrn_radiation_monochromator graphite
_diffrn_radiation_source 'fine-focus sealed tube'
_diffrn_radiation_type MoK\a
_diffrn_radiation_wavelength 0.71073
_diffrn_reflns_av_R_equivalents 0.0804
_diffrn_reflns_av_sigmaI/netI 0.1018
_diffrn_reflns_limit_h_max 11
_diffrn_reflns_limit_h_min -11
_diffrn_reflns_limit_k_max 8
_diffrn_reflns_limit_k_min -12
_diffrn_reflns_limit_l_max 22
_diffrn_reflns_limit_l_min -19
_diffrn_reflns_number 9678
_diffrn_reflns_theta_full 25.10
_diffrn_reflns_theta_max 25.10
_diffrn_reflns_theta_min 2.12
_exptl_absorpt_coefficient_mu 0.100
_exptl_absorpt_correction_T_max 0.9856
_exptl_absorpt_correction_T_min 0.9698
_exptl_absorpt_correction_type none
_exptl_crystal_density_diffrn 1.408
_exptl_crystal_density_meas 0
_exptl_crystal_density_method 'not measured'
_exptl_crystal_F_000 864
_exptl_crystal_size_max 0.31
_exptl_crystal_size_mid 0.23
_exptl_crystal_size_min 0.14
_refine_diff_density_max 0.213
_refine_diff_density_min -0.184
_refine_diff_density_rms 0.044
_refine_ls_extinction_coef 0.0050(9)
_refine_ls_extinction_expression Fc^*^=kFc[1+0.001xFc^2^\l^3^/sin(2\q)]^-1/4^
_refine_ls_extinction_method SHELXL
_refine_ls_goodness_of_fit_ref 1.003
_refine_ls_hydrogen_treatment mixed
_refine_ls_matrix_type full
_refine_ls_number_parameters 283
_refine_ls_number_reflns 3482
_refine_ls_number_restraints 0
_refine_ls_restrained_S_all 1.003
_refine_ls_R_factor_all 0.1368
_refine_ls_R_factor_gt 0.0576
_refine_ls_shift/su_max 0.000
_refine_ls_shift/su_mean 0.000
_refine_ls_structure_factor_coef Fsqd
_refine_ls_weighting_details 'calc w=1/[\s^2^(Fo^2^)+(0.0300P)^2^+0.0000P] where P=(Fo^2^+2Fc^2^)/3'
_refine_ls_weighting_scheme calc
_refine_ls_wR_factor_gt 0.0984
_refine_ls_wR_factor_ref 0.1263
_reflns_number_gt 1689
_reflns_number_total 3482
_reflns_threshold_expression >2sigma(I)
_cod_data_source_file jo4028177_si_001.cif
_cod_data_source_block xb7211_0m
_cod_depositor_comments
;
The following automatic conversions were performed:

'_symmetry_cell_setting' value 'Monoclinic' changed to 'monoclinic'
according to
/usr/data/users/saulius/crontab/automatic-downloads/current/ACS/lib/dictionaries/cif_core.dic
dictionary named 'cif_core.dic' version 2.4.2 from 2011-04-26.

Automatic conversion script
Id: cif_fix_values 2281 2013-09-26 08:29:07Z andrius 
;
_cod_original_cell_volume 1954.9(7)
_cod_original_sg_symbol_H-M P2(1)/c
_cod_database_code 4029114

loop_
_symmetry_equiv_pos_as_xyz
'x, y, z'
'-x, y+1/2, -z+1/2'
'-x, -y, -z'
'x, -y-1/2, z-1/2'

loop_
_atom_site_label
_atom_site_type_symbol
_atom_site_fract_x
_atom_site_fract_y
_atom_site_fract_z
_atom_site_U_iso_or_equiv
_atom_site_adp_type
_atom_site_occupancy
_atom_site_symmetry_multiplicity
_atom_site_calc_flag
_atom_site_refinement_flags
N1 N 0.6299(3) 0.3427(2) 1.03577(16) 0.0594(8) Uani 1 1 d .
H1 H 0.6267 0.2963 1.0722 0.071 Uiso 1 1 calc R
N2 N 1.0562(3) 0.6194(3) 0.76752(16) 0.0624(8) Uani 1 1 d .
H2 H 1.0673 0.5606 0.7384 0.075 Uiso 1 1 calc R
O1 O 0.8277(2) 0.9743(2) 0.83414(14) 0.0705(8) Uani 1 1 d .
O2 O 0.7278(2) 0.9259(2) 0.92347(14) 0.0693(8) Uani 1 1 d .
O3 O 1.0392(3) 0.8294(2) 0.99967(13) 0.0762(8) Uani 1 1 d .
O4 O 0.6524(3) 0.6671(2) 0.83805(15) 0.0790(9) Uani 1 1 d .
O5 O 0.9437(2) 0.6037(2) 1.06654(12) 0.0612(7) Uani 1 1 d .
C1 C 0.6635(4) 1.0491(3) 0.9191(2) 0.0796(13) Uani 1 1 d .
H1A H 0.7345 1.1125 0.9277 0.119 Uiso 1 1 calc R
H1B H 0.6092 1.0556 0.9546 0.119 Uiso 1 1 calc R
H1C H 0.6044 1.0606 0.8720 0.119 Uiso 1 1 calc R
C2 C 0.8081(3) 0.9017(3) 0.8781(2) 0.0510(9) Uani 1 1 d .
C3 C 0.8686(3) 0.7704(3) 0.89115(18) 0.0453(8) Uani 1 1 d .
C4 C 0.9476(4) 0.7582(3) 0.9703(2) 0.0507(9) Uani 1 1 d .
C5 C 0.8934(3) 0.6492(3) 1.00059(19) 0.0450(8) Uani 1 1 d .
C6 C 0.7815(3) 0.5962(3) 0.95410(17) 0.0414(8) Uani 1 1 d .
C7 C 0.7526(3) 0.6730(3) 0.8885(2) 0.0509(9) Uani 1 1 d .
C8 C 0.7015(3) 0.4903(3) 0.96926(17) 0.0427(8) Uani 1 1 d .
C9 C 0.5803(3) 0.4253(3) 0.92520(19) 0.0467(9) Uani 1 1 d .
C10 C 0.5024(4) 0.4333(3) 0.8543(2) 0.0693(11) Uani 1 1 d .
H10 H 0.5264 0.4908 0.8225 0.083 Uiso 1 1 calc R
C11 C 0.3895(4) 0.3551(4) 0.8319(2) 0.0815(13) Uani 1 1 d .
H11 H 0.3384 0.3600 0.7845 0.098 Uiso 1 1 calc R
C12 C 0.3504(4) 0.2702(3) 0.8777(2) 0.0707(12) Uani 1 1 d .
H12 H 0.2724 0.2204 0.8611 0.085 Uiso 1 1 calc R
C13 C 0.4250(4) 0.2575(3) 0.9480(2) 0.0617(11) Uani 1 1 d .
H13 H 0.3999 0.1996 0.9792 0.074 Uiso 1 1 calc R
C14 C 0.5390(4) 0.3353(3) 0.9695(2) 0.0473(9) Uani 1 1 d .
C15 C 0.7247(3) 0.4331(3) 1.03533(19) 0.0543(10) Uani 1 1 d .
H15 H 0.7962 0.4540 1.0745 0.065 Uiso 1 1 calc R
C16 C 1.0407(4) 0.6741(3) 1.1199(2) 0.0857(13) Uani 1 1 d .
H16A H 1.1268 0.6824 1.1053 0.129 Uiso 1 1 calc R
H16B H 1.0568 0.6309 1.1653 0.129 Uiso 1 1 calc R
H16C H 1.0032 0.7558 1.1249 0.129 Uiso 1 1 calc R
C17 C 0.9614(3) 0.7344(3) 0.84207(18) 0.0457(8) Uani 1 1 d .
C18 C 0.9449(4) 0.6327(3) 0.79763(18) 0.0539(9) Uani 1 1 d .
H18 H 0.8682 0.5796 0.7891 0.065 Uiso 1 1 calc R
C19 C 1.1471(4) 0.7148(3) 0.79121(18) 0.0529(9) Uani 1 1 d .
C20 C 1.2759(4) 0.7392(4) 0.7759(2) 0.0679(11) Uani 1 1 d .
H20 H 1.3124 0.6871 0.7457 0.081 Uiso 1 1 calc R
C21 C 1.3463(4) 0.8432(4) 0.8071(2) 0.0701(11) Uani 1 1 d .
H21 H 1.4326 0.8618 0.7981 0.084 Uiso 1 1 calc R
C22 C 1.2917(4) 0.9215(3) 0.8520(2) 0.0657(11) Uani 1 1 d .
H22 H 1.3416 0.9923 0.8714 0.079 Uiso 1 1 calc R
C23 C 1.1654(4) 0.8971(3) 0.86865(19) 0.0572(10) Uani 1 1 d .
H23 H 1.1309 0.9492 0.8996 0.069 Uiso 1 1 calc R
C24 C 1.0909(3) 0.7910(3) 0.83738(18) 0.0456(9) Uani 1 1 d .

loop_
_atom_site_aniso_label
_atom_site_aniso_U_11
_atom_site_aniso_U_22
_atom_site_aniso_U_33
_atom_site_aniso_U_23
_atom_site_aniso_U_13
_atom_site_aniso_U_12
N1 0.065(2) 0.052(2) 0.059(2) 0.0194(15) 0.0117(17) -0.0020(16)
N2 0.076(2) 0.062(2) 0.053(2) -0.0088(16) 0.0232(18) 0.0005(17)
O1 0.090(2) 0.0606(17) 0.0678(19) 0.0226(14) 0.0333(15) 0.0094(14)
O2 0.0746(18) 0.0552(16) 0.090(2) 0.0100(14) 0.0427(16) 0.0120(13)
O3 0.0867(19) 0.0786(19) 0.0579(19) 0.0002(14) 0.0053(15) -0.0334(16)
O4 0.0667(18) 0.0811(19) 0.074(2) 0.0316(15) -0.0144(15) -0.0181(15)
O5 0.0727(17) 0.0604(16) 0.0425(17) 0.0058(13) -0.0033(13) -0.0047(12)
C1 0.069(3) 0.054(3) 0.120(4) -0.004(2) 0.030(3) 0.019(2)
C2 0.049(2) 0.050(2) 0.055(3) 0.0056(19) 0.0142(19) 0.0011(18)
C3 0.046(2) 0.043(2) 0.046(2) 0.0052(16) 0.0102(18) -0.0032(16)
C4 0.052(2) 0.051(2) 0.051(3) -0.0026(19) 0.0170(19) 0.0018(19)
C5 0.050(2) 0.044(2) 0.042(2) 0.0038(17) 0.0116(18) 0.0083(17)
C6 0.045(2) 0.042(2) 0.038(2) 0.0040(16) 0.0120(17) 0.0065(16)
C7 0.046(2) 0.055(2) 0.049(2) 0.0052(18) 0.0046(19) 0.0055(18)
C8 0.048(2) 0.041(2) 0.039(2) 0.0030(16) 0.0112(17) 0.0055(16)
C9 0.057(2) 0.041(2) 0.044(2) -0.0039(17) 0.0148(19) 0.0050(17)
C10 0.093(3) 0.065(3) 0.049(3) 0.000(2) 0.014(2) -0.019(2)
C11 0.097(3) 0.075(3) 0.063(3) -0.009(2) -0.002(2) -0.025(3)
C12 0.067(3) 0.056(3) 0.087(4) -0.013(2) 0.013(3) -0.012(2)
C13 0.065(3) 0.047(2) 0.078(3) -0.005(2) 0.026(2) -0.002(2)
C14 0.052(2) 0.037(2) 0.054(3) -0.0004(18) 0.015(2) 0.0088(18)
C15 0.057(2) 0.045(2) 0.059(3) 0.0085(18) 0.0085(19) -0.0008(18)
C16 0.107(3) 0.079(3) 0.053(3) -0.006(2) -0.020(2) -0.014(2)
C17 0.055(2) 0.044(2) 0.039(2) 0.0050(17) 0.0119(17) 0.0023(17)
C18 0.058(2) 0.057(2) 0.048(2) 0.0033(18) 0.0136(19) -0.0037(18)
C19 0.061(3) 0.058(2) 0.042(2) 0.0096(18) 0.016(2) 0.009(2)
C20 0.070(3) 0.084(3) 0.053(3) 0.006(2) 0.020(2) 0.013(2)
C21 0.058(3) 0.084(3) 0.075(3) 0.016(2) 0.028(2) 0.007(2)
C22 0.058(3) 0.056(2) 0.084(3) 0.009(2) 0.016(2) -0.004(2)
C23 0.058(2) 0.050(2) 0.064(3) 0.0080(19) 0.016(2) 0.0021(18)
C24 0.050(2) 0.045(2) 0.042(2) 0.0106(17) 0.0107(18) 0.0044(17)

loop_
_atom_type_symbol
_atom_type_description
_atom_type_scat_dispersion_real
_atom_type_scat_dispersion_imag
_atom_type_scat_source
C C 0.0033 0.0016 'International Tables Vol C Tables 4.2.6.8 and 6.1.1.4'
H H 0.0000 0.0000 'International Tables Vol C Tables 4.2.6.8 and 6.1.1.4'
N N 0.0061 0.0033 'International Tables Vol C Tables 4.2.6.8 and 6.1.1.4'
O O 0.0106 0.0060 'International Tables Vol C Tables 4.2.6.8 and 6.1.1.4'

loop_
_geom_angle_atom_site_label_1
_geom_angle_atom_site_label_2
_geom_angle_atom_site_label_3
_geom_angle
C15 N1 C14 110.2(3)
C15 N1 H1 124.9
C14 N1 H1 124.9
C18 N2 C19 108.5(3)
C18 N2 H2 125.7
C19 N2 H2 125.7
C2 O2 C1 117.2(3)
C5 O5 C16 121.4(3)
O2 C1 H1A 109.5
O2 C1 H1B 109.5
H1A C1 H1B 109.5
O2 C1 H1C 109.5
H1A C1 H1C 109.5
H1B C1 H1C 109.5
O1 C2 O2 123.6(3)
O1 C2 C3 126.3(3)
O2 C2 C3 110.1(3)
C17 C3 C2 114.0(3)
C17 C3 C4 110.2(3)
C2 C3 C4 109.3(3)
C17 C3 C7 111.4(3)
C2 C3 C7 110.7(3)
C4 C3 C7 100.5(3)
O3 C4 C5 128.3(3)
O3 C4 C3 123.8(3)
C5 C4 C3 107.9(3)
O5 C5 C6 122.0(3)
O5 C5 C4 125.1(3)
C6 C5 C4 112.9(3)
C5 C6 C8 126.1(3)
C5 C6 C7 106.9(3)
C8 C6 C7 126.8(3)
O4 C7 C6 127.6(3)
O4 C7 C3 121.9(3)
C6 C7 C3 110.5(3)
C15 C8 C6 123.3(3)
C15 C8 C9 104.9(3)
C6 C8 C9 131.7(3)
C10 C9 C14 117.1(3)
C10 C9 C8 136.1(3)
C14 C9 C8 106.9(3)
C11 C10 C9 119.2(4)
C11 C10 H10 120.4
C9 C10 H10 120.4
C12 C11 C10 121.8(4)
C12 C11 H11 119.1
C10 C11 H11 119.1
C11 C12 C13 121.2(4)
C11 C12 H12 119.4
C13 C12 H12 119.4
C12 C13 C14 116.5(4)
C12 C13 H13 121.7
C14 C13 H13 121.7
N1 C14 C13 128.6(3)
N1 C14 C9 107.2(3)
C13 C14 C9 124.2(4)
N1 C15 C8 110.8(3)
N1 C15 H15 124.6
C8 C15 H15 124.6
O5 C16 H16A 109.5
O5 C16 H16B 109.5
H16A C16 H16B 109.5
O5 C16 H16C 109.5
H16A C16 H16C 109.5
H16B C16 H16C 109.5
C18 C17 C24 106.0(3)
C18 C17 C3 126.0(3)
C24 C17 C3 127.8(3)
N2 C18 C17 110.7(3)
N2 C18 H18 124.7
C17 C18 H18 124.7
N2 C19 C20 129.3(4)
N2 C19 C24 108.3(3)
C20 C19 C24 122.4(4)
C21 C20 C19 117.2(4)
C21 C20 H20 121.4
C19 C20 H20 121.4
C20 C21 C22 121.5(4)
C20 C21 H21 119.2
C22 C21 H21 119.2
C23 C22 C21 121.8(4)
C23 C22 H22 119.1
C21 C22 H22 119.1
C22 C23 C24 117.8(3)
C22 C23 H23 121.1
C24 C23 H23 121.1
C19 C24 C23 119.2(3)
C19 C24 C17 106.5(3)
C23 C24 C17 134.3(3)

loop_
_geom_bond_atom_site_label_1
_geom_bond_atom_site_label_2
_geom_bond_distance
N1 C15 1.345(4)
N1 C14 1.373(4)
N1 H1 0.8600
N2 C18 1.361(4)
N2 C19 1.363(4)
N2 H2 0.8600
O1 C2 1.189(4)
O2 C2 1.327(4)
O2 C1 1.452(3)
O3 C4 1.215(4)
O4 C7 1.213(4)
O5 C5 1.333(4)
O5 C16 1.438(4)
C1 H1A 0.9600
C1 H1B 0.9600
C1 H1C 0.9600
C2 C3 1.519(4)
C3 C17 1.504(4)
C3 C4 1.537(4)
C3 C7 1.538(4)
C4 C5 1.453(4)
C5 C6 1.370(4)
C6 C8 1.445(4)
C6 C7 1.468(4)
C8 C15 1.371(4)
C8 C9 1.469(4)
C9 C10 1.396(4)
C9 C14 1.400(4)
C10 C11 1.380(5)
C10 H10 0.9300
C11 C12 1.374(5)
C11 H11 0.9300
C12 C13 1.378(5)
C12 H12 0.9300
C13 C14 1.383(4)
C13 H13 0.9300
C15 H15 0.9300
C16 H16A 0.9600
C16 H16B 0.9600
C16 H16C 0.9600
C17 C18 1.363(4)
C17 C24 1.436(4)
C18 H18 0.9300
C19 C20 1.395(4)
C19 C24 1.404(4)
C20 C21 1.369(5)
C20 H20 0.9300
C21 C22 1.391(5)
C21 H21 0.9300
C22 C23 1.382(4)
C22 H22 0.9300
C23 C24 1.405(4)
C23 H23 0.9300

loop_
_geom_torsion_atom_site_label_1
_geom_torsion_atom_site_label_2
_geom_torsion_atom_site_label_3
_geom_torsion_atom_site_label_4
_geom_torsion
C1 O2 C2 O1 -1.1(5)
C1 O2 C2 C3 178.9(3)
O1 C2 C3 C17 0.1(5)
O2 C2 C3 C17 -180.0(3)
O1 C2 C3 C4 123.8(4)
O2 C2 C3 C4 -56.2(4)
O1 C2 C3 C7 -126.4(4)
O2 C2 C3 C7 53.6(4)
C17 C3 C4 O3 71.9(4)
C2 C3 C4 O3 -54.1(4)
C7 C3 C4 O3 -170.6(3)
C17 C3 C4 C5 -107.7(3)
C2 C3 C4 C5 126.3(3)
C7 C3 C4 C5 9.8(3)
C16 O5 C5 C6 -166.6(3)
C16 O5 C5 C4 12.7(5)
O3 C4 C5 O5 -4.8(6)
C3 C4 C5 O5 174.8(3)
O3 C4 C5 C6 174.6(3)
C3 C4 C5 C6 -5.8(4)
O5 C5 C6 C8 2.0(5)
C4 C5 C6 C8 -177.4(3)
O5 C5 C6 C7 177.9(3)
C4 C5 C6 C7 -1.5(4)
C5 C6 C7 O4 -170.2(4)
C8 C6 C7 O4 5.7(6)
C5 C6 C7 C3 8.3(4)
C8 C6 C7 C3 -175.8(3)
C17 C3 C7 O4 -75.7(4)
C2 C3 C7 O4 52.2(4)
C4 C3 C7 O4 167.6(3)
C17 C3 C7 C6 105.6(3)
C2 C3 C7 C6 -126.5(3)
C4 C3 C7 C6 -11.1(3)
C5 C6 C8 C15 3.7(5)
C7 C6 C8 C15 -171.4(3)
C5 C6 C8 C9 179.5(3)
C7 C6 C8 C9 4.4(5)
C15 C8 C9 C10 -179.3(4)
C6 C8 C9 C10 4.3(6)
C15 C8 C9 C14 1.1(3)
C6 C8 C9 C14 -175.3(3)
C14 C9 C10 C11 0.9(5)
C8 C9 C10 C11 -178.6(3)
C9 C10 C11 C12 0.7(6)
C10 C11 C12 C13 -1.6(6)
C11 C12 C13 C14 0.7(5)
C15 N1 C14 C13 -178.2(3)
C15 N1 C14 C9 0.6(4)
C12 C13 C14 N1 179.6(3)
C12 C13 C14 C9 1.0(5)
C10 C9 C14 N1 179.3(3)
C8 C9 C14 N1 -1.0(3)
C10 C9 C14 C13 -1.9(5)
C8 C9 C14 C13 177.8(3)
C14 N1 C15 C8 0.2(4)
C6 C8 C15 N1 176.0(3)
C9 C8 C15 N1 -0.8(3)
C2 C3 C17 C18 -123.3(3)
C4 C3 C17 C18 113.4(4)
C7 C3 C17 C18 2.8(5)
C2 C3 C17 C24 63.5(4)
C4 C3 C17 C24 -59.8(4)
C7 C3 C17 C24 -170.4(3)
C19 N2 C18 C17 -1.1(4)
C24 C17 C18 N2 2.0(4)
C3 C17 C18 N2 -172.5(3)
C18 N2 C19 C20 179.0(3)
C18 N2 C19 C24 -0.3(4)
N2 C19 C20 C21 179.8(3)
C24 C19 C20 C21 -1.0(5)
C19 C20 C21 C22 -0.2(6)
C20 C21 C22 C23 1.4(6)
C21 C22 C23 C24 -1.4(5)
N2 C19 C24 C23 -179.6(3)
C20 C19 C24 C23 1.0(5)
N2 C19 C24 C17 1.5(4)
C20 C19 C24 C17 -177.9(3)
C22 C23 C24 C19 0.2(5)
C22 C23 C24 C17 178.7(3)
C18 C17 C24 C19 -2.1(4)
C3 C17 C24 C19 172.2(3)
C18 C17 C24 C23 179.2(3)
C3 C17 C24 C23 -6.4(6)
